data_4001343
loop_
_publ_author_name
'Ota, Akira'
'Ouahab, Lahc\`ene'
'Golhen, St\'ephane'
'Yoshida, Yukihiro'
'Maesato, Mitsuhiko'
'Saito, Gunzi'
'\'Swietlik, Roman'

_publ_section_title
;
 Phase Transition from Mott Insulating Phase into the Charge Ordering
 Phase with Molecular Deformation in Charge-Transfer Salts
 \k-(ET)4[M(CN)6][N(C2H5)4]&#x00B7;2H2O (M = CoIIIand FeIII)
;
_journal_issue 10
_journal_name_full 'Chemistry of Materials'
_journal_page_first 2455
_journal_paper_doi 10.1021/cm063036k
_journal_volume 19
_journal_year 2007
_chemical_formula_sum 'C54 H56 Fe N7 O2 S32'
_chemical_formula_weight 1916.83
_chemical_name_systematic
;
 ?
;
_space_group_IT_number 13
_symmetry_cell_setting monoclinic
_symmetry_space_group_name_Hall '-P 2yac'
_symmetry_space_group_name_H-M 'P 1 2/n 1'
_atom_sites_solution_hydrogens geom
_atom_sites_solution_primary direct
_atom_sites_solution_secondary difmap
_audit_creation_method SHELXL-97
_cell_angle_alpha 90.00
_cell_angle_beta 90.1420(10)
_cell_angle_gamma 90.00
_cell_formula_units_Z 2
_cell_length_a 11.0498(6)
_cell_length_b 8.8371(6)
_cell_length_c 38.573(3)
_cell_measurement_temperature 106
_cell_volume 3766.6(4)
_computing_cell_refinement 'HKL Scalepack (Otwinowski & Minor 1997)'
_computing_data_collection 'Collect  (Nonius BV, 1997-2000)'
_computing_data_reduction 'HKL Denzo and Scalepack (Otwinowski & Minor 1997)'
_computing_structure_refinement 'SHELXL-97 (Sheldrick, 1997)'
_computing_structure_solution 'SHELXS-97 (Sheldrick, 1997)'
_diffrn_ambient_temperature 106
_diffrn_measured_fraction_theta_full 0.644
_diffrn_measured_fraction_theta_max 0.644
_diffrn_radiation_monochromator graphite
_diffrn_radiation_source 'fine-focus sealed tube'
_diffrn_radiation_type MoK\a
_diffrn_radiation_wavelength 0.71073
_diffrn_reflns_av_R_equivalents 0.0233
_diffrn_reflns_av_sigmaI/netI 0.0600
_diffrn_reflns_limit_h_max 13
_diffrn_reflns_limit_h_min -13
_diffrn_reflns_limit_k_max 7
_diffrn_reflns_limit_k_min -10
_diffrn_reflns_limit_l_max 45
_diffrn_reflns_limit_l_min -46
_diffrn_reflns_number 4950
_diffrn_reflns_theta_full 25.34
_diffrn_reflns_theta_max 25.34
_diffrn_reflns_theta_min 2.80
_exptl_absorpt_coefficient_mu 1.135
_exptl_crystal_density_diffrn 1.690
_exptl_crystal_density_method 'not measured'
_exptl_crystal_F_000 1966
_refine_diff_density_max 2.473
_refine_diff_density_min -0.908
_refine_diff_density_rms 0.140
_refine_ls_extinction_method none
_refine_ls_goodness_of_fit_ref 1.382
_refine_ls_hydrogen_treatment mixed
_refine_ls_matrix_type full
_refine_ls_number_parameters 414
_refine_ls_number_reflns 4441
_refine_ls_number_restraints 0
_refine_ls_restrained_S_all 1.382
_refine_ls_R_factor_all 0.1094
_refine_ls_R_factor_gt 0.0778
_refine_ls_shift/su_max 0.034
_refine_ls_shift/su_mean 0.002
_refine_ls_structure_factor_coef Fsqd
_refine_ls_weighting_details 'calc w=1/[\s^2^(Fo^2^)+(0.1088P)^2^+3.4394P] where P=(Fo^2^+2Fc^2^)/3'
_refine_ls_weighting_scheme calc
_refine_ls_wR_factor_gt 0.2076
_refine_ls_wR_factor_ref 0.2281
_reflns_number_gt 3291
_reflns_number_total 4441
_reflns_threshold_expression >2sigma(I)
_cod_data_source_file cm063036ksi20070302_073935.cif
_cod_data_source_block 2-106K
_cod_original_sg_symbol_H-M P2/n
_cod_database_code 4001343

loop_
_symmetry_equiv_pos_as_xyz
'x, y, z'
'-x+1/2, y, -z+1/2'
'-x, -y, -z'
'x-1/2, -y, z-1/2'

loop_
_atom_site_label
_atom_site_type_symbol
_atom_site_fract_x
_atom_site_fract_y
_atom_site_fract_z
_atom_site_U_iso_or_equiv
_atom_site_adp_type
_atom_site_occupancy
_atom_site_symmetry_multiplicity
_atom_site_calc_flag
_atom_site_refinement_flags
C1 C 0.5692(11) 0.4489(12) 1.1421(3) 0.049(3) Uani 1 1 d .
H1A H 0.5719 0.5484 1.1527 0.058 Uiso 1 1 calc R
H1B H 0.5226 0.3841 1.1574 0.058 Uiso 1 1 calc R
C2 C 0.6879(11) 0.3925(15) 1.1409(4) 0.064(4) Uani 1 1 d .
H2A H 0.7209 0.3975 1.1642 0.077 Uiso 1 1 calc R
H2B H 0.7350 0.4612 1.1267 0.077 Uiso 1 1 calc R
C3 C 0.5568(8) 0.3266(9) 1.0765(3) 0.025(2) Uani 1 1 d .
C4 C 0.6450(8) 0.2251(10) 1.0854(3) 0.031(3) Uani 1 1 d .
C5 C 0.6000(7) 0.1796(10) 1.0207(3) 0.027(2) Uani 1 1 d .
C6 C 0.6033(7) 0.1264(9) 0.9865(3) 0.023(2) Uani 1 1 d .
C7 C 0.5731(7) 0.0962(9) 0.9220(3) 0.022(2) Uani 1 1 d .
C8 C 0.6628(7) -0.0018(10) 0.9306(3) 0.025(2) Uani 1 1 d .
C9 C 0.6351(10) 0.0494(11) 0.8552(3) 0.042(3) Uani 1 1 d .
H9A H 0.6125 0.0522 0.8309 0.051 Uiso 1 1 calc R
H9B H 0.7050 0.1146 0.8582 0.051 Uiso 1 1 calc R
C10 C 0.6703(9) -0.1089(10) 0.8645(3) 0.033(3) Uani 1 1 d .
H10A H 0.7228 -0.1481 0.8465 0.040 Uiso 1 1 calc R
H10B H 0.5979 -0.1710 0.8648 0.040 Uiso 1 1 calc R
C11 C 0.8749(14) 0.7661(16) 1.1140(4) 0.088(6) Uani 1 1 d .
H11A H 0.8364 0.8238 1.1324 0.106 Uiso 1 1 calc R
H11B H 0.8996 0.6707 1.1243 0.106 Uiso 1 1 calc R
C12 C 0.9793(11) 0.8420(17) 1.1057(3) 0.069(4) Uani 1 1 d .
H12A H 1.0449 0.7693 1.1071 0.083 Uiso 1 1 calc R
H12B H 0.9934 0.9157 1.1239 0.083 Uiso 1 1 calc R
C13 C 0.8391(8) 0.7166(10) 1.0443(3) 0.023(2) Uani 1 1 d .
C14 C 0.9366(8) 0.8042(10) 1.0374(3) 0.025(2) Uani 1 1 d .
C15 C 0.9061(7) 0.6381(9) 0.9836(3) 0.021(2) Uani 1 1 d .
C16 C 0.9096(7) 0.5911(9) 0.9503(3) 0.022(2) Uani 1 1 d .
C17 C 0.8375(8) 0.5218(9) 0.8884(3) 0.021(2) Uani 1 1 d .
C18 C 0.9370(8) 0.6039(9) 0.8836(3) 0.022(2) Uani 1 1 d .
C19 C 0.8563(8) 0.4430(10) 0.8207(3) 0.033(3) Uani 1 1 d .
H19A H 0.9236 0.3783 0.8271 0.039 Uiso 1 1 calc R
H19B H 0.8188 0.4000 0.8001 0.039 Uiso 1 1 calc R
C20 C 0.9050(8) 0.6006(10) 0.8118(3) 0.029(2) Uani 1 1 d .
H20A H 0.8372 0.6674 0.8072 0.035 Uiso 1 1 calc R
H20B H 0.9529 0.5941 0.7909 0.035 Uiso 1 1 calc R
C21 C 0.1651(19) -0.130(2) 0.7831(6) 0.148(8) Uiso 1 1 d .
H21A H 0.0940 -0.1920 0.7854 0.222 Uiso 1 1 calc R
H21B H 0.1776 -0.0739 0.8041 0.222 Uiso 1 1 calc R
H21C H 0.2340 -0.1941 0.7789 0.222 Uiso 1 1 calc R
C22 C 0.143(3) 0.015(3) 0.7427(9) 0.221(13) Uiso 1 1 d .
H22A H 0.1441 -0.0351 0.7203 0.266 Uiso 1 1 calc R
H22B H 0.0722 0.0785 0.7449 0.266 Uiso 1 1 calc R
C23 C 0.225(3) 0.193(3) 0.7092(8) 0.236(14) Uiso 1 1 d .
H23A H 0.2350 0.1292 0.6890 0.283 Uiso 1 1 calc R
H23B H 0.1471 0.2435 0.7084 0.283 Uiso 1 1 calc R
C24 C 0.3260(16) 0.298(2) 0.7144(5) 0.118(6) Uiso 1 1 d .
H24A H 0.3261 0.3716 0.6961 0.176 Uiso 1 1 calc R
H24B H 0.4008 0.2428 0.7141 0.176 Uiso 1 1 calc R
H24C H 0.3172 0.3482 0.7363 0.176 Uiso 1 1 calc R
C25 C 0.6493(8) -0.0995(11) 0.7714(3) 0.027(2) Uani 1 1 d .
C26 C 0.8523(8) 0.0564(10) 0.7911(3) 0.025(2) Uani 1 1 d .
C27 C 0.8515(7) 0.2109(10) 0.7291(3) 0.028(3) Uani 1 1 d .
N1 N 0.2500 0.0905(13) 0.7500 0.036(3) Uani 1 2 d S
N2 N 0.5884(7) -0.1888(9) 0.7836(2) 0.035(2) Uani 1 1 d .
N3 N 0.9131(7) 0.0613(9) 0.8151(3) 0.034(2) Uani 1 1 d .
N4 N 0.9126(6) 0.2985(9) 0.7174(3) 0.036(2) Uani 1 1 d .
O1 O 0.0609(6) 0.5595(7) 0.7259(2) 0.042(2) Uani 1 1 d .
S1 S 0.4896(2) 0.4647(3) 1.10204(8) 0.0332(7) Uani 1 1 d .
S2 S 0.7142(3) 0.2030(3) 1.12480(9) 0.0478(9) Uani 1 1 d .
S3 S 0.5050(2) 0.3235(3) 1.03400(7) 0.0252(6) Uani 1 1 d .
S4 S 0.6962(2) 0.1079(3) 1.05200(8) 0.0303(7) Uani 1 1 d .
S5 S 0.5111(2) 0.2011(3) 0.95522(7) 0.0264(6) Uani 1 1 d .
S6 S 0.7052(2) -0.0085(3) 0.97366(8) 0.0310(7) Uani 1 1 d .
S7 S 0.5115(2) 0.1244(3) 0.88054(7) 0.0289(6) Uani 1 1 d .
S8 S 0.7447(2) -0.1276(3) 0.90462(8) 0.0400(8) Uani 1 1 d .
S9 S 0.7594(2) 0.7226(3) 1.08324(7) 0.0340(7) Uani 1 1 d .
S10 S 0.9950(2) 0.9399(3) 1.06524(8) 0.0341(7) Uani 1 1 d .
S11 S 0.80330(19) 0.5739(2) 1.01449(7) 0.0240(6) Uani 1 1 d .
S12 S 1.0174(2) 0.7626(3) 0.99948(7) 0.0257(6) Uani 1 1 d .
S13 S 0.8047(2) 0.4639(3) 0.93115(7) 0.0276(6) Uani 1 1 d .
S14 S 1.02301(19) 0.6473(3) 0.92106(7) 0.0249(6) Uani 1 1 d .
S15 S 0.7479(2) 0.4439(3) 0.85524(7) 0.0292(6) Uani 1 1 d .
S16 S 0.9965(2) 0.6822(3) 0.84583(8) 0.0425(8) Uani 1 1 d .
Fe1 Fe 0.7500 0.0548(2) 0.7500 0.0213(5) Uani 1 2 d S

loop_
_atom_site_aniso_label
_atom_site_aniso_U_11
_atom_site_aniso_U_22
_atom_site_aniso_U_33
_atom_site_aniso_U_23
_atom_site_aniso_U_13
_atom_site_aniso_U_12
C1 0.077(9) 0.046(7) 0.023(8) 0.012(5) -0.022(7) -0.006(6)
C2 0.063(8) 0.089(10) 0.041(10) -0.009(7) -0.014(7) -0.001(7)
C3 0.027(5) 0.024(5) 0.025(7) 0.007(4) -0.006(5) -0.005(4)
C4 0.026(5) 0.036(6) 0.032(7) -0.002(5) -0.005(5) -0.005(4)
C5 0.015(5) 0.028(5) 0.036(7) 0.001(5) 0.005(5) 0.002(4)
C6 0.017(5) 0.023(5) 0.030(7) -0.001(5) 0.000(5) 0.002(4)
C7 0.017(4) 0.024(5) 0.027(7) -0.007(4) 0.009(4) 0.001(4)
C8 0.013(4) 0.035(5) 0.028(7) -0.009(5) 0.005(4) -0.004(4)
C9 0.061(7) 0.035(6) 0.031(8) -0.003(5) 0.027(6) 0.008(5)
C10 0.051(6) 0.023(5) 0.026(7) -0.006(5) 0.001(5) 0.009(4)
C11 0.138(13) 0.083(10) 0.044(11) 0.014(8) -0.043(10) -0.073(10)
C12 0.060(8) 0.136(13) 0.011(8) -0.007(8) 0.005(6) -0.029(8)
C13 0.030(5) 0.028(5) 0.012(6) 0.008(4) 0.001(4) -0.004(4)
C14 0.027(5) 0.030(5) 0.017(6) 0.000(4) -0.003(4) -0.001(4)
C15 0.017(5) 0.021(5) 0.026(6) 0.006(4) 0.001(4) -0.001(4)
C16 0.016(4) 0.027(5) 0.022(7) 0.003(4) 0.002(4) 0.003(4)
C17 0.023(5) 0.025(5) 0.015(6) -0.003(4) 0.001(4) 0.004(4)
C18 0.026(5) 0.026(5) 0.015(6) -0.003(4) 0.000(4) 0.005(4)
C19 0.033(5) 0.037(6) 0.028(7) -0.014(5) 0.002(5) 0.007(4)
C20 0.028(5) 0.046(6) 0.012(6) -0.001(5) -0.007(5) 0.004(4)
C25 0.021(5) 0.032(6) 0.028(7) -0.002(5) -0.001(5) 0.001(4)
C26 0.021(5) 0.026(5) 0.028(7) -0.004(5) -0.002(5) 0.008(4)
C27 0.010(4) 0.033(6) 0.040(8) -0.014(5) -0.009(5) -0.003(4)
N1 0.010(5) 0.059(8) 0.037(9) 0.000 -0.004(6) 0.000
N2 0.039(5) 0.034(5) 0.032(6) 0.003(4) 0.007(5) 0.000(4)
N3 0.027(4) 0.039(5) 0.034(7) -0.005(4) -0.006(4) 0.008(4)
N4 0.019(4) 0.040(5) 0.049(7) 0.007(5) 0.004(4) -0.004(4)
O1 0.042(4) 0.041(4) 0.044(6) 0.006(4) -0.014(4) -0.003(3)
S1 0.0293(13) 0.0461(16) 0.0243(18) -0.0119(13) 0.0013(13) -0.0023(11)
S2 0.0623(19) 0.0373(16) 0.044(2) 0.0057(14) -0.0296(17) -0.0098(13)
S3 0.0237(12) 0.0291(13) 0.0229(16) -0.0018(11) 0.0003(11) 0.0039(9)
S4 0.0232(12) 0.0336(14) 0.0342(19) -0.0001(12) -0.0048(12) 0.0042(10)
S5 0.0259(12) 0.0302(13) 0.0231(16) -0.0035(11) 0.0053(12) 0.0050(10)
S6 0.0217(12) 0.0334(14) 0.038(2) -0.0078(12) -0.0002(13) 0.0086(10)
S7 0.0304(13) 0.0346(14) 0.0218(17) -0.0024(12) 0.0071(12) 0.0015(10)
S8 0.0258(13) 0.0504(17) 0.044(2) -0.0255(15) -0.0026(14) 0.0147(11)
S9 0.0322(14) 0.0475(16) 0.0223(18) 0.0049(13) 0.0070(12) 0.0106(11)
S10 0.0390(14) 0.0317(14) 0.0316(19) -0.0040(13) -0.0083(13) -0.0017(11)
S11 0.0213(11) 0.0303(13) 0.0203(16) -0.0018(11) 0.0039(11) -0.0050(9)
S12 0.0267(12) 0.0331(13) 0.0174(16) -0.0017(11) 0.0034(11) -0.0095(10)
S13 0.0293(13) 0.0339(14) 0.0196(16) -0.0012(11) 0.0013(12) -0.0081(10)
S14 0.0199(12) 0.0349(14) 0.0200(16) 0.0014(11) 0.0008(11) -0.0012(9)
S15 0.0277(13) 0.0393(15) 0.0206(17) -0.0074(12) 0.0030(12) -0.0049(10)
S16 0.0331(15) 0.073(2) 0.0217(18) 0.0071(14) -0.0022(13) -0.0165(13)
Fe1 0.0159(9) 0.0277(10) 0.0202(13) 0.000 0.0007(9) 0.000

loop_
_atom_type_symbol
_atom_type_description
_atom_type_scat_dispersion_real
_atom_type_scat_dispersion_imag
_atom_type_scat_source
C C 0.0033 0.0016 'International Tables Vol C Tables 4.2.6.8 and 6.1.1.4'
H H 0.0000 0.0000 'International Tables Vol C Tables 4.2.6.8 and 6.1.1.4'
N N 0.0061 0.0033 'International Tables Vol C Tables 4.2.6.8 and 6.1.1.4'
O O 0.0106 0.0060 'International Tables Vol C Tables 4.2.6.8 and 6.1.1.4'
S S 0.1246 0.1234 'International Tables Vol C Tables 4.2.6.8 and 6.1.1.4'
Fe Fe 0.3463 0.8444 'International Tables Vol C Tables 4.2.6.8 and 6.1.1.4'

loop_
_geom_angle_atom_site_label_1
_geom_angle_atom_site_label_2
_geom_angle_atom_site_label_3
_geom_angle
_geom_angle_site_symmetry_1
_geom_angle_site_symmetry_3
C2 C1 S1 117.2(10) . .
C1 C2 S2 119.5(9) . .
C4 C3 S1 128.5(8) . .
C4 C3 S3 117.4(8) . .
S1 C3 S3 114.0(5) . .
C3 C4 S4 115.8(8) . .
C3 C4 S2 127.9(9) . .
S4 C4 S2 116.2(5) . .
C6 C5 S3 122.9(7) . .
C6 C5 S4 121.2(7) . .
S3 C5 S4 115.9(6) . .
C5 C6 S6 121.5(7) . .
C5 C6 S5 121.2(7) . .
S6 C6 S5 117.2(6) . .
C8 C7 S5 116.8(8) . .
C8 C7 S7 126.6(8) . .
S5 C7 S7 116.5(5) . .
C7 C8 S8 130.0(9) . .
C7 C8 S6 117.1(8) . .
S8 C8 S6 113.0(5) . .
C10 C9 S7 114.2(8) . .
C9 C10 S8 114.8(7) . .
C12 C11 S9 123.4(11) . .
C11 C12 S10 121.5(10) . .
C14 C13 S9 123.8(8) . .
C14 C13 S11 117.5(7) . .
S9 C13 S11 118.3(5) . .
C13 C14 S12 116.8(7) . .
C13 C14 S10 124.8(8) . .
S12 C14 S10 118.1(5) . .
C16 C15 S11 124.8(7) . .
C16 C15 S12 120.1(7) . .
S11 C15 S12 114.9(6) . .
C15 C16 S14 123.0(7) . .
C15 C16 S13 124.8(7) . .
S14 C16 S13 112.2(6) . .
C18 C17 S13 117.4(7) . .
C18 C17 S15 125.2(8) . .
S13 C17 S15 116.8(5) . .
C17 C18 S16 130.3(8) . .
C17 C18 S14 116.5(8) . .
S16 C18 S14 113.2(5) . .
C20 C19 S15 113.3(7) . .
C19 C20 S16 113.5(7) . .
N1 C22 C21 92.8(17) . .
C24 C23 N1 94.8(19) . .
N2 C25 Fe1 178.7(9) . .
N3 C26 Fe1 178.2(9) . .
N4 C27 Fe1 178.1(9) . .
C22 N1 C22 122(3) . 2_556
C22 N1 C23 86.3(14) . .
C22 N1 C23 122.7(16) 2_556 .
C22 N1 C23 122.7(16) . 2_556
C22 N1 C23 86.3(14) 2_556 2_556
C23 N1 C23 121(2) . 2_556
C3 S1 C1 103.1(5) . .
C2 S2 C4 97.3(5) . .
C5 S3 C3 95.3(5) . .
C4 S4 C5 95.6(5) . .
C7 S5 C6 94.5(5) . .
C6 S6 C8 94.4(5) . .
C9 S7 C7 98.5(5) . .
C8 S8 C10 101.8(5) . .
C13 S9 C11 102.6(6) . .
C12 S10 C14 99.7(6) . .
C15 S11 C13 93.9(4) . .
C15 S12 C14 93.7(4) . .
C16 S13 C17 94.0(4) . .
C16 S14 C18 94.6(4) . .
C17 S15 C19 99.6(5) . .
C18 S16 C20 103.7(5) . .
C27 Fe1 C27 90.1(5) 2_656 .
C27 Fe1 C25 89.5(4) 2_656 .
C27 Fe1 C25 179.2(4) . .
C27 Fe1 C25 179.2(4) 2_656 2_656
C27 Fe1 C25 89.5(4) . 2_656
C25 Fe1 C25 91.0(6) . 2_656
C27 Fe1 C26 89.5(4) 2_656 .
C27 Fe1 C26 89.9(4) . .
C25 Fe1 C26 89.5(4) . .
C25 Fe1 C26 91.1(4) 2_656 .
C27 Fe1 C26 89.9(4) 2_656 2_656
C27 Fe1 C26 89.5(4) . 2_656
C25 Fe1 C26 91.1(4) . 2_656
C25 Fe1 C26 89.5(4) 2_656 2_656
C26 Fe1 C26 179.2(5) . 2_656

loop_
_geom_bond_atom_site_label_1
_geom_bond_atom_site_label_2
_geom_bond_distance
_geom_bond_site_symmetry_2
C1 C2 1.404(15) .
C1 S1 1.783(11) .
C2 S2 1.809(13) .
C3 C4 1.368(12) .
C3 S1 1.737(10) .
C3 S3 1.734(10) .
C4 S4 1.747(11) .
C4 S2 1.712(11) .
C5 C6 1.403(14) .
C5 S3 1.727(9) .
C5 S4 1.727(10) .
C6 S6 1.714(9) .
C6 S5 1.708(10) .
C7 C8 1.357(12) .
C7 S5 1.726(9) .
C7 S7 1.754(11) .
C8 S8 1.751(9) .
C8 S6 1.724(11) .
C9 C10 1.495(13) .
C9 S7 1.807(10) .
C10 S8 1.759(10) .
C11 C12 1.374(16) .
C11 S9 1.784(12) .
C12 S10 1.794(14) .
C13 C14 1.353(12) .
C13 S9 1.743(10) .
C13 S11 1.752(10) .
C14 S12 1.756(10) .
C14 S10 1.733(9) .
C15 C16 1.350(13) .
C15 S11 1.743(10) .
C15 S12 1.759(9) .
C16 S14 1.760(9) .
C16 S13 1.774(9) .
C17 C18 1.331(11) .
C17 S13 1.765(10) .
C17 S15 1.756(10) .
C18 S16 1.743(10) .
C18 S14 1.769(10) .
C19 C20 1.532(13) .
C19 S15 1.795(10) .
C20 S16 1.804(10) .
C21 C22 2.03(3) .
C22 N1 1.38(3) .
C23 C24 1.47(3) .
C23 N1 1.83(3) .
C25 N2 1.140(11) .
C25 Fe1 1.945(10) .
C26 N3 1.145(12) .
C26 Fe1 1.944(11) .
C27 N4 1.123(11) .
C27 Fe1 1.953(10) .
N1 C22 1.38(3) 2_556
N1 C23 1.83(3) 2_556
Fe1 C27 1.953(10) 2_656
Fe1 C25 1.945(10) 2_656
Fe1 C26 1.944(11) 2_656
